data_4516072
loop_
_publ_author_name
'Boyde, Nicholas C.'
'Steelman, Grant W.'
'Hanusa, Timothy P.'

_publ_section_title
;
 Multicomponent Mechanochemical Synthesis of Cyclopentadienyl Titanium
 <i>tert</i>-Butoxy Halides, Cp <sub> <i>x</i> </sub> TiX <sub> <i>y</i>
 </sub> (O <sup> <i>t</i> </sup> Bu)<sub>4-(<i>x</i>+<i>y</i>)</sub>
 (<i>x</i>, <i>y</i> = 1, 2; X = Cl, Br).
;
_journal_issue 7
_journal_name_full 'ACS omega'
_journal_page_first 8149
_journal_page_last 8159
_journal_paper_doi 10.1021/acsomega.8b00943
_journal_volume 3
_journal_year 2018
_chemical_formula_moiety 'C9 H14 Br2 O Ti'
_chemical_formula_sum 'C9 H14 Br2 O Ti'
_chemical_formula_weight 345.92
_space_group_crystal_system monoclinic
_space_group_IT_number 14
_space_group_name_Hall '-P 2ybc'
_space_group_name_H-M_alt 'P 1 21/c 1'
_atom_sites_solution_hydrogens geom
_atom_sites_solution_primary direct
_audit_creation_date 2016-08-10
_audit_creation_method
;
Olex2 1.2
(compiled 2016.02.19 svn.r3266 for OlexSys, GUI svn.r5155)
;
_cell_angle_alpha 90
_cell_angle_beta 111.141(2)
_cell_angle_gamma 90
_cell_formula_units_Z 8
_cell_length_a 12.9173(2)
_cell_length_b 16.12491(19)
_cell_length_c 12.6854(2)
_cell_measurement_reflns_used 15071
_cell_measurement_temperature 100
_cell_measurement_theta_max 72.0850
_cell_measurement_theta_min 3.6130
_cell_volume 2464.41(7)
_computing_cell_refinement 'CrysAlisPro 1.171.38.43g (Rigaku OD, 2015)'
_computing_data_collection 'CrysAlisPro 1.171.38.43g (Rigaku OD, 2015)'
_computing_data_reduction 'CrysAlisPro 1.171.38.43g (Rigaku OD, 2015)'
_computing_molecular_graphics 'Olex2 (Dolomanov et al., 2009)'
_computing_publication_material 'Olex2 (Dolomanov et al., 2009)'
_computing_structure_refinement 'ShelXL (Sheldrick, 2015)'
_computing_structure_solution 'ShelXT (Sheldrick, 2015)'
_diffrn_ambient_environment air
_diffrn_ambient_temperature 100
_diffrn_detector 'CCD plate'
_diffrn_detector_area_resol_mean 8.1506
_diffrn_detector_type EosS2
_diffrn_measured_fraction_theta_full 1.000
_diffrn_measured_fraction_theta_max 0.990
_diffrn_measurement_details
;
List of Runs (angles in degrees, time in seconds):

  # Type    Start    End  Width  t~exp~   \w     \q     \k     \f   Frames
--------------------------------------------------------------------------
  1  \w    -55.00  33.00   1.00    1.00    --  -36.58  38.00 150.00   88
  2  \w    -53.00  31.00   1.00    1.00    --  -36.58  57.00  30.00   84
  3  \w    -53.00  31.00   1.00    1.00    --  -36.58  57.00 150.00   84
  4  \w     23.00  90.00   1.00    1.00    --   36.58-125.00 -30.00   67
  5  \w      1.00  76.00   1.00    1.00    --   36.58 -99.00  60.00   75
  6  \w     23.00  90.00   1.00    1.00    --   36.58-125.00 150.00   67
  7  \w     39.00 109.00   1.00    3.00    --  108.65 -94.00-120.00   70
  8  \w     42.00 127.00   1.00    3.00    --  108.65 -61.00 -60.00   85
  9  \w     91.00 177.00   1.00    3.00    --  108.65  45.00  90.00   86
 10  \w    100.00 178.00   1.00    3.00    --  108.65 111.00 -90.00   78
 11  \w     39.00 109.00   1.00    3.00    --  108.65 -94.00 -30.00   70
 12  \w     39.00 109.00   1.00    3.00    --  108.65 -94.00-180.00   70
 13  \w     39.00 130.00   1.00    3.00    --  108.65 -30.00   0.00   91
 14  \w     41.00 135.00   1.00    3.00    --  108.65 -77.00   0.00   94
 15  \w   -106.00  33.00   1.00    1.00    --  -36.58   0.00 -30.00  139
 16  \w   -104.00 -10.00   1.00    1.00    --  -36.58 -77.00 -60.00   94
 17  \w   -104.00 -10.00   1.00    1.00    --  -36.58 -77.00  60.00   94
 18  \w   -104.00 -10.00   1.00    1.00    --  -36.58 -77.00-180.00   94
 19  \w     87.00 178.00   1.00    3.00    --  108.65  30.00-180.00   91
 20  \w     82.00 176.00   1.00    3.00    --  108.65  77.00  30.00   94
 21  \w     91.00 177.00   1.00    3.00    --  108.65  45.00   0.00   86
 22  \w     91.00 177.00   1.00    3.00    --  108.65  45.00 120.00   86
 23  \w     91.00 153.00   1.00    3.00    --  108.65  45.00 -30.00   62
 24  \w     70.00 178.00   1.00    3.00    --  108.65  15.00 -60.00  108
;
_diffrn_measurement_device 'four-circle diffractometer'
_diffrn_measurement_device_type 'SuperNova, Dual, Cu at zero, EosS2'
_diffrn_measurement_method '\w scans'
_diffrn_orient_matrix_type 'CrysAlisPro convention (1999,Acta A55,543-557)'
_diffrn_orient_matrix_UB_11 -0.1099480000
_diffrn_orient_matrix_UB_12 -0.0476828000
_diffrn_orient_matrix_UB_13 -0.0529864000
_diffrn_orient_matrix_UB_21 0.0645679000
_diffrn_orient_matrix_UB_22 -0.0767436000
_diffrn_orient_matrix_UB_23 -0.0145786000
_diffrn_orient_matrix_UB_31 0.0095975000
_diffrn_orient_matrix_UB_32 -0.0310428000
_diffrn_orient_matrix_UB_33 0.1180892000
_diffrn_radiation_monochromator mirror
_diffrn_radiation_probe x-ray
_diffrn_radiation_type CuK\a
_diffrn_radiation_wavelength 1.54184
_diffrn_reflns_av_R_equivalents 0.0450
_diffrn_reflns_av_unetI/netI 0.0264
_diffrn_reflns_Laue_measured_fraction_full 1.000
_diffrn_reflns_Laue_measured_fraction_max 0.990
_diffrn_reflns_limit_h_max 15
_diffrn_reflns_limit_h_min -15
_diffrn_reflns_limit_k_max 19
_diffrn_reflns_limit_k_min -19
_diffrn_reflns_limit_l_max 15
_diffrn_reflns_limit_l_min -11
_diffrn_reflns_number 23134
_diffrn_reflns_point_group_measured_fraction_full 1.000
_diffrn_reflns_point_group_measured_fraction_max 0.990
_diffrn_reflns_theta_full 67.684
_diffrn_reflns_theta_max 72.238
_diffrn_reflns_theta_min 3.669
_diffrn_source 'micro-focus sealed X-ray tube'
_diffrn_source_type 'SuperNova (Cu) X-ray Source'
_exptl_absorpt_coefficient_mu 13.187
_exptl_absorpt_correction_T_max 1.000
_exptl_absorpt_correction_T_min 0.123
_exptl_absorpt_correction_type gaussian
_exptl_absorpt_process_details
;
CrysAlisPro 1.171.38.43g (Rigaku Oxford Diffraction, 2015)
Numerical absorption correction based on gaussian integration over
			a multifaceted crystal model
Empirical absorption correction using spherical harmonics,
 implemented in SCALE3 ABSPACK scaling algorithm.
;
_exptl_crystal_colour orange
_exptl_crystal_colour_primary orange
_exptl_crystal_density_diffrn 1.865
_exptl_crystal_description plate
_exptl_crystal_F_000 1344
_exptl_crystal_size_max 0.322
_exptl_crystal_size_mid 0.172
_exptl_crystal_size_min 0.034
_refine_diff_density_max 1.201
_refine_diff_density_min -0.734
_refine_diff_density_rms 0.111
_refine_ls_extinction_method none
_refine_ls_goodness_of_fit_ref 1.083
_refine_ls_hydrogen_treatment constr
_refine_ls_matrix_type full
_refine_ls_number_parameters 241
_refine_ls_number_reflns 4810
_refine_ls_number_restraints 0
_refine_ls_restrained_S_all 1.083
_refine_ls_R_factor_all 0.0322
_refine_ls_R_factor_gt 0.0312
_refine_ls_shift/su_max 0.001
_refine_ls_shift/su_mean 0.000
_refine_ls_structure_factor_coef Fsqd
_refine_ls_weighting_details 'w=1/[\s^2^(Fo^2^)+(0.0490P)^2^+1.1580P] where P=(Fo^2^+2Fc^2^)/3'
_refine_ls_weighting_scheme calc
_refine_ls_wR_factor_gt 0.0812
_refine_ls_wR_factor_ref 0.0824
_reflns_Friedel_coverage 0.000
_reflns_number_gt 4620
_reflns_number_total 4810
_reflns_threshold_expression 'I > 2\s(I)'
_cod_data_source_file CpTiBr2(OtBu).cif
_cod_data_source_block nb07
_cod_original_cell_volume 2464.42(7)
_cod_database_code 4516072
_chemical_oxdiff_formula C9H14Br2O1Ti1
_shelx_space_group_comment
;
The symmetry employed for this shelxl refinement is uniquely defined
by the following loop, which should always be used as a source of
symmetry information in preference to the above space-group names.
They are only intended as comments.
;
_reflns_odcompleteness_completeness 99.98
_reflns_odcompleteness_iscentric 1
_reflns_odcompleteness_theta 66.49
_olex2_refinement_description
;
1. Fixed Uiso
 At 1.2 times of:
  All C(H) groups
 At 1.5 times of:
  All C(H,H,H) groups
2.a Aromatic/amide H refined with riding coordinates:
 C1(H1), C2(H2), C3(H3), C4(H4), C5(H5), C1B(H1B), C2B(H2B), C3B(H3B),
 C4B(H4B), C5B(H5B)
2.b Idealised Me refined as rotating group:
 C7(H7A,H7B,H7C), C8(H8A,H8B,H8C), C9(H9A,H9B,H9C), C7B(H7BA,H7BB,H7BC),
 C8B(H8BA,H8BB,H8BC), C9B(H9BA,H9BB,H9BC)
;
_shelx_shelxl_version_number 2014/7
_olex2_date_sample_data_collection 2016-08-10
_olex2_submission_special_instructions 'No special instructions were received'
_oxdiff_exptl_absorpt_empirical_details
;
Empirical correction (ABSPACK) includes:
- Absorption correction using spherical harmonics
- Frame scaling
- B-factor correction
;
_oxdiff_exptl_absorpt_empirical_full_max 2.645
_oxdiff_exptl_absorpt_empirical_full_min 0.363

loop_
_space_group_symop_operation_xyz
'x, y, z'
'-x, y+1/2, -z+1/2'
'-x, -y, -z'
'x, -y-1/2, z-1/2'

loop_
_atom_site_label
_atom_site_type_symbol
_atom_site_fract_x
_atom_site_fract_y
_atom_site_fract_z
_atom_site_U_iso_or_equiv
_atom_site_adp_type
_atom_site_occupancy
_atom_site_site_symmetry_order
_atom_site_calc_flag
_atom_site_refinement_flags_posn
Br1 Br 0.27514(2) 0.15854(2) 0.18899(3) 0.02922(9) Uani 1 1 d .
Br2 Br 0.58998(2) 0.18029(2) 0.30319(2) 0.02675(9) Uani 1 1 d .
Ti1 Ti 0.42794(3) 0.20252(3) 0.13282(4) 0.01887(11) Uani 1 1 d .
O1 O 0.41448(16) 0.30913(11) 0.13167(17) 0.0252(4) Uani 1 1 d .
C1 C 0.3401(3) 0.1547(3) -0.0509(3) 0.0495(10) Uani 1 1 d .
H1 H 0.2654 0.1670 -0.0882 0.059 Uiso 1 1 calc R
C2 C 0.3837(3) 0.0830(2) 0.0148(3) 0.0401(8) Uani 1 1 d .
H2 H 0.3426 0.0392 0.0272 0.048 Uiso 1 1 calc R
C3 C 0.4980(2) 0.08982(18) 0.0573(3) 0.0310(6) Uani 1 1 d .
H3 H 0.5472 0.0512 0.1034 0.037 Uiso 1 1 calc R
C4 C 0.5274(2) 0.16482(18) 0.0191(3) 0.0308(6) Uani 1 1 d .
H4 H 0.5992 0.1849 0.0367 0.037 Uiso 1 1 calc R
C5 C 0.4306(3) 0.2039(2) -0.0494(3) 0.0425(8) Uani 1 1 d .
H5 H 0.4264 0.2538 -0.0876 0.051 Uiso 1 1 calc R
C6 C 0.4002(2) 0.39787(16) 0.1179(3) 0.0259(6) Uani 1 1 d .
C7 C 0.5011(3) 0.43702(18) 0.2066(3) 0.0362(7) Uani 1 1 d .
H7A H 0.5059 0.4191 0.2804 0.054 Uiso 1 1 calc GR
H7B H 0.4944 0.4963 0.2018 0.054 Uiso 1 1 calc GR
H7C H 0.5669 0.4204 0.1936 0.054 Uiso 1 1 calc GR
C8 C 0.3916(3) 0.41967(19) -0.0010(3) 0.0361(7) Uani 1 1 d .
H8A H 0.4589 0.4041 -0.0116 0.054 Uiso 1 1 calc GR
H8B H 0.3801 0.4783 -0.0126 0.054 Uiso 1 1 calc GR
H8C H 0.3302 0.3904 -0.0543 0.054 Uiso 1 1 calc GR
C9 C 0.2945(3) 0.4187(2) 0.1388(3) 0.0423(8) Uani 1 1 d .
H9A H 0.2330 0.3901 0.0848 0.063 Uiso 1 1 calc GR
H9B H 0.2816 0.4774 0.1311 0.063 Uiso 1 1 calc GR
H9C H 0.3020 0.4018 0.2138 0.063 Uiso 1 1 calc GR
Br1B Br 1.05174(2) 0.15632(2) 0.72324(2) 0.02427(9) Uani 1 1 d .
Br2B Br 0.74003(2) 0.15356(2) 0.61147(2) 0.02563(9) Uani 1 1 d .
Ti1B Ti 0.89589(3) 0.19224(2) 0.77918(4) 0.01669(11) Uani 1 1 d .
O1B O 0.90068(14) 0.29934(10) 0.77113(16) 0.0209(4) Uani 1 1 d .
C1B C 0.9792(2) 0.1730(2) 0.9737(2) 0.0311(6) Uani 1 1 d .
H1B H 1.0442 0.2019 1.0123 0.037 Uiso 1 1 calc R
C2B C 0.9718(3) 0.09300(19) 0.9256(3) 0.0344(7) Uani 1 1 d .
H2B H 1.0314 0.0594 0.9287 0.041 Uiso 1 1 calc R
C3B C 0.8591(3) 0.07310(17) 0.8724(3) 0.0319(6) Uani 1 1 d .
H3B H 0.8305 0.0244 0.8335 0.038 Uiso 1 1 calc R
C4B C 0.7973(2) 0.14073(18) 0.8889(2) 0.0273(6) Uani 1 1 d .
H4B H 0.7203 0.1445 0.8618 0.033 Uiso 1 1 calc R
C5B C 0.8706(2) 0.20093(17) 0.9525(2) 0.0273(6) Uani 1 1 d .
H5B H 0.8510 0.2510 0.9766 0.033 Uiso 1 1 calc R
C6B C 0.9195(2) 0.38764(15) 0.7867(2) 0.0206(5) Uani 1 1 d .
C7B C 0.8273(2) 0.42923(16) 0.6907(2) 0.0269(6) Uani 1 1 d .
H7BA H 0.8307 0.4116 0.6198 0.040 Uiso 1 1 calc GR
H7BB H 0.8361 0.4883 0.6975 0.040 Uiso 1 1 calc GR
H7BC H 0.7567 0.4141 0.6943 0.040 Uiso 1 1 calc GR
C8B C 0.9159(2) 0.41129(16) 0.9009(2) 0.0262(5) Uani 1 1 d .
H8BA H 0.8448 0.3969 0.9037 0.039 Uiso 1 1 calc GR
H8BB H 0.9276 0.4699 0.9122 0.039 Uiso 1 1 calc GR
H8BC H 0.9731 0.3820 0.9593 0.039 Uiso 1 1 calc GR
C9B C 1.0328(2) 0.40473(18) 0.7804(3) 0.0332(6) Uani 1 1 d .
H9BA H 1.0885 0.3745 0.8390 0.050 Uiso 1 1 calc GR
H9BB H 1.0485 0.4630 0.7901 0.050 Uiso 1 1 calc GR
H9BC H 1.0331 0.3875 0.7080 0.050 Uiso 1 1 calc GR

loop_
_atom_site_aniso_label
_atom_site_aniso_U_11
_atom_site_aniso_U_22
_atom_site_aniso_U_33
_atom_site_aniso_U_23
_atom_site_aniso_U_13
_atom_site_aniso_U_12
Br1 0.01963(15) 0.04121(17) 0.02743(18) -0.00119(11) 0.00923(13) -0.00633(10)
Br2 0.01921(14) 0.03542(15) 0.01951(16) -0.00227(11) -0.00037(12) -0.00056(10)
Ti1 0.0160(2) 0.0234(2) 0.0159(2) -0.00213(17) 0.00418(18) -0.00084(15)
O1 0.0268(9) 0.0241(9) 0.0251(10) 0.0006(7) 0.0099(8) 0.0031(7)
C1 0.0274(15) 0.093(3) 0.0188(16) -0.0203(17) -0.0032(13) 0.0137(16)
C2 0.0408(16) 0.0445(16) 0.0397(19) -0.0233(15) 0.0201(15) -0.0160(14)
C3 0.0348(14) 0.0311(13) 0.0268(15) -0.0063(11) 0.0107(12) 0.0043(11)
C4 0.0325(15) 0.0366(14) 0.0291(16) -0.0080(12) 0.0181(13) -0.0021(11)
C5 0.064(2) 0.0464(17) 0.0217(15) 0.0040(13) 0.0206(16) 0.0165(16)
C6 0.0255(12) 0.0233(12) 0.0308(15) 0.0032(10) 0.0126(12) 0.0065(9)
C7 0.0399(16) 0.0301(13) 0.0366(18) -0.0045(12) 0.0114(14) 0.0008(12)
C8 0.0412(16) 0.0327(14) 0.0345(18) 0.0076(12) 0.0138(14) 0.0042(12)
C9 0.0335(15) 0.0420(16) 0.058(2) 0.0100(15) 0.0242(16) 0.0132(13)
Br1B 0.01830(14) 0.03156(15) 0.02347(17) 0.00169(10) 0.00817(12) 0.00505(9)
Br2B 0.01966(14) 0.03606(16) 0.01733(16) 0.00015(10) 0.00205(12) -0.00590(9)
Ti1B 0.0155(2) 0.0197(2) 0.0135(2) 0.00082(15) 0.00364(18) 0.00093(14)
O1B 0.0207(8) 0.0213(8) 0.0194(9) 0.0001(7) 0.0056(7) -0.0005(6)
C1B 0.0275(14) 0.0453(15) 0.0159(14) 0.0061(12) 0.0023(12) -0.0038(12)
C2B 0.0398(15) 0.0383(15) 0.0299(16) 0.0170(12) 0.0183(14) 0.0175(12)
C3B 0.0496(17) 0.0231(12) 0.0263(15) 0.0026(10) 0.0175(14) -0.0027(12)
C4B 0.0264(13) 0.0376(13) 0.0212(14) 0.0068(11) 0.0127(12) 0.0004(11)
C5B 0.0381(15) 0.0298(12) 0.0172(13) 0.0040(10) 0.0138(12) 0.0035(11)
C6B 0.0193(11) 0.0193(11) 0.0217(13) -0.0002(9) 0.0054(10) -0.0015(9)
C7B 0.0301(13) 0.0258(12) 0.0201(14) 0.0000(10) 0.0036(11) 0.0021(10)
C8B 0.0292(13) 0.0278(12) 0.0197(13) -0.0032(10) 0.0067(11) -0.0005(10)
C9B 0.0265(13) 0.0303(13) 0.0452(19) -0.0025(12) 0.0159(14) -0.0031(10)

loop_
_atom_type_symbol
_atom_type_description
_atom_type_scat_dispersion_real
_atom_type_scat_dispersion_imag
_atom_type_scat_source
C C 0.0181 0.0091 'International Tables Vol C Tables 4.2.6.8 and 6.1.1.4'
H H 0.0000 0.0000 'International Tables Vol C Tables 4.2.6.8 and 6.1.1.4'
Br Br -0.6763 1.2805 'International Tables Vol C Tables 4.2.6.8 and 6.1.1.4'
O O 0.0492 0.0322 'International Tables Vol C Tables 4.2.6.8 and 6.1.1.4'
Ti Ti 0.2191 1.8069 'International Tables Vol C Tables 4.2.6.8 and 6.1.1.4'

loop_
_exptl_crystal_face_index_h
_exptl_crystal_face_index_k
_exptl_crystal_face_index_l
_exptl_crystal_face_perp_dist
8 1 -2 0.1097
2 -3 6 0.0386
-2 3 -6 0.1151
-8 0 0 0.0941
0 10 0 0.0330
0 -10 0 0.0010

loop_
_geom_angle_atom_site_label_1
_geom_angle_atom_site_label_2
_geom_angle_atom_site_label_3
_geom_angle
Br2 Ti1 Br1 103.05(2)
O1 Ti1 Br1 101.69(7)
O1 Ti1 Br2 101.88(7)
O1 Ti1 C1 108.07(13)
O1 Ti1 C2 143.12(12)
O1 Ti1 C3 143.92(10)
O1 Ti1 C4 109.30(10)
O1 Ti1 C5 91.12(11)
C1 Ti1 Br1 92.46(10)
C1 Ti1 Br2 142.57(9)
C1 Ti1 C2 35.05(14)
C1 Ti1 C3 57.47(11)
C1 Ti1 C4 58.12(12)
C2 Ti1 Br1 84.95(8)
C2 Ti1 Br2 111.96(9)
C2 Ti1 C3 33.75(10)
C3 Ti1 Br1 111.21(8)
C3 Ti1 Br2 85.11(7)
C4 Ti1 Br1 142.30(7)
C4 Ti1 Br2 91.24(8)
C4 Ti1 C2 57.36(11)
C4 Ti1 C3 34.67(10)
C5 Ti1 Br1 126.76(10)
C5 Ti1 Br2 124.64(9)
C5 Ti1 C1 35.23(14)
C5 Ti1 C2 57.90(13)
C5 Ti1 C3 57.52(11)
C5 Ti1 C4 34.75(12)
C6 O1 Ti1 173.95(19)
Ti1 C1 H1 118.8
C2 C1 Ti1 74.56(18)
C2 C1 H1 126.3
C5 C1 Ti1 72.36(19)
C5 C1 H1 126.3
C5 C1 C2 107.5(3)
Ti1 C2 H2 122.1
C1 C2 Ti1 70.39(18)
C1 C2 H2 126.1
C3 C2 Ti1 73.15(17)
C3 C2 C1 107.9(3)
C3 C2 H2 126.1
Ti1 C3 H3 122.1
C2 C3 Ti1 73.10(17)
C2 C3 H3 125.7
C2 C3 C4 108.5(3)
C4 C3 Ti1 70.77(16)
C4 C3 H3 125.7
Ti1 C4 H4 119.0
C3 C4 Ti1 74.56(16)
C3 C4 H4 125.9
C5 C4 Ti1 72.36(18)
C5 C4 C3 108.2(3)
C5 C4 H4 125.9
Ti1 C5 H5 120.4
C1 C5 Ti1 72.42(19)
C1 C5 H5 126.0
C4 C5 Ti1 72.90(18)
C4 C5 C1 107.9(3)
C4 C5 H5 126.0
O1 C6 C7 106.5(2)
O1 C6 C8 108.1(2)
O1 C6 C9 106.3(2)
C7 C6 C9 111.4(3)
C8 C6 C7 112.1(2)
C8 C6 C9 112.0(2)
C6 C7 H7A 109.5
C6 C7 H7B 109.5
C6 C7 H7C 109.5
H7A C7 H7B 109.5
H7A C7 H7C 109.5
H7B C7 H7C 109.5
C6 C8 H8A 109.5
C6 C8 H8B 109.5
C6 C8 H8C 109.5
H8A C8 H8B 109.5
H8A C8 H8C 109.5
H8B C8 H8C 109.5
C6 C9 H9A 109.5
C6 C9 H9B 109.5
C6 C9 H9C 109.5
H9A C9 H9B 109.5
H9A C9 H9C 109.5
H9B C9 H9C 109.5
Br2B Ti1B Br1B 101.267(19)
O1B Ti1B Br1B 99.74(6)
O1B Ti1B Br2B 103.93(6)
O1B Ti1B C1B 100.50(10)
O1B Ti1B C2B 134.68(11)
O1B Ti1B C3B 147.94(10)
O1B Ti1B C4B 115.18(9)
O1B Ti1B C5B 90.90(9)
C1B Ti1B Br1B 99.34(8)
C1B Ti1B Br2B 144.63(8)
C1B Ti1B C2B 34.98(11)
C1B Ti1B C3B 57.85(11)
C1B Ti1B C4B 57.87(10)
C1B Ti1B C5B 34.99(10)
C2B Ti1B Br1B 85.18(7)
C2B Ti1B Br2B 119.35(9)
C2B Ti1B C3B 34.23(11)
C3B Ti1B Br1B 106.61(7)
C3B Ti1B Br2B 88.68(8)
C4B Ti1B Br1B 140.38(7)
C4B Ti1B Br2B 88.45(7)
C4B Ti1B C2B 57.25(10)
C4B Ti1B C3B 34.61(10)
C5B Ti1B Br1B 134.31(7)
C5B Ti1B Br2B 119.12(8)
C5B Ti1B C2B 57.64(10)
C5B Ti1B C3B 57.57(10)
C5B Ti1B C4B 34.53(10)
C6B O1B Ti1B 168.95(17)
Ti1B C1B H1B 118.4
C2B C1B Ti1B 74.41(17)
C2B C1B H1B 126.2
C5B C1B Ti1B 72.90(16)
C5B C1B H1B 126.2
C5B C1B C2B 107.6(3)
Ti1B C2B H2B 121.8
C1B C2B Ti1B 70.61(16)
C1B C2B H2B 125.9
C3B C2B Ti1B 73.39(16)
C3B C2B C1B 108.2(3)
C3B C2B H2B 125.9
Ti1B C3B H3B 121.8
C2B C3B Ti1B 72.39(16)
C2B C3B H3B 126.4
C2B C3B C4B 107.2(3)
C4B C3B Ti1B 71.14(15)
C4B C3B H3B 126.4
Ti1B C4B H4B 119.6
C3B C4B Ti1B 74.25(16)
C3B C4B H4B 125.6
C5B C4B Ti1B 72.28(16)
C5B C4B C3B 108.7(2)
C5B C4B H4B 125.6
Ti1B C5B H5B 120.6
C1B C5B Ti1B 72.11(17)
C1B C5B H5B 125.9
C4B C5B Ti1B 73.19(16)
C4B C5B C1B 108.2(3)
C4B C5B H5B 125.9
O1B C6B C7B 106.3(2)
O1B C6B C8B 108.5(2)
O1B C6B C9B 106.8(2)
C7B C6B C9B 111.7(2)
C8B C6B C7B 111.7(2)
C8B C6B C9B 111.5(2)
C6B C7B H7BA 109.5
C6B C7B H7BB 109.5
C6B C7B H7BC 109.5
H7BA C7B H7BB 109.5
H7BA C7B H7BC 109.5
H7BB C7B H7BC 109.5
C6B C8B H8BA 109.5
C6B C8B H8BB 109.5
C6B C8B H8BC 109.5
H8BA C8B H8BB 109.5
H8BA C8B H8BC 109.5
H8BB C8B H8BC 109.5
C6B C9B H9BA 109.5
C6B C9B H9BB 109.5
C6B C9B H9BC 109.5
H9BA C9B H9BB 109.5
H9BA C9B H9BC 109.5
H9BB C9B H9BC 109.5

loop_
_geom_bond_atom_site_label_1
_geom_bond_atom_site_label_2
_geom_bond_distance
Br1 Ti1 2.4333(5)
Br2 Ti1 2.4326(5)
Ti1 O1 1.7274(18)
Ti1 C1 2.326(3)
Ti1 C2 2.380(3)
Ti1 C3 2.380(3)
Ti1 C4 2.332(3)
Ti1 C5 2.325(3)
O1 C6 1.445(3)
C1 H1 0.9300
C1 C2 1.418(5)
C1 C5 1.407(6)
C2 H2 0.9300
C2 C3 1.382(4)
C3 H3 0.9300
C3 C4 1.405(4)
C4 H4 0.9300
C4 C5 1.390(5)
C5 H5 0.9300
C6 C7 1.518(4)
C6 C8 1.514(4)
C6 C9 1.520(4)
C7 H7A 0.9600
C7 H7B 0.9600
C7 H7C 0.9600
C8 H8A 0.9600
C8 H8B 0.9600
C8 H8C 0.9600
C9 H9A 0.9600
C9 H9B 0.9600
C9 H9C 0.9600
Br1B Ti1B 2.4335(5)
Br2B Ti1B 2.4247(5)
Ti1B O1B 1.7324(17)
Ti1B C1B 2.330(3)
Ti1B C2B 2.379(3)
Ti1B C3B 2.392(3)
Ti1B C4B 2.352(3)
Ti1B C5B 2.340(3)
O1B C6B 1.446(3)
C1B H1B 0.9300
C1B C2B 1.416(5)
C1B C5B 1.404(4)
C2B H2B 0.9300
C2B C3B 1.404(4)
C3B H3B 0.9300
C3B C4B 1.411(4)
C4B H4B 0.9300
C4B C5B 1.392(4)
C5B H5B 0.9300
C6B C7B 1.517(3)
C6B C8B 1.515(4)
C6B C9B 1.520(3)
C7B H7BA 0.9600
C7B H7BB 0.9600
C7B H7BC 0.9600
C8B H8BA 0.9600
C8B H8BB 0.9600
C8B H8BC 0.9600
C9B H9BA 0.9600
C9B H9BB 0.9600
C9B H9BC 0.9600

loop_
_geom_torsion_atom_site_label_1
_geom_torsion_atom_site_label_2
_geom_torsion_atom_site_label_3
_geom_torsion_atom_site_label_4
_geom_torsion
Ti1 C1 C2 C3 -64.0(2)
Ti1 C1 C5 C4 64.7(2)
Ti1 C2 C3 C4 -62.3(2)
Ti1 C3 C4 C5 -65.1(2)
Ti1 C4 C5 C1 -64.4(2)
C1 C2 C3 Ti1 62.2(2)
C1 C2 C3 C4 -0.1(4)
C2 C1 C5 Ti1 -66.9(2)
C2 C1 C5 C4 -2.1(4)
C2 C3 C4 Ti1 63.8(2)
C2 C3 C4 C5 -1.2(3)
C3 C4 C5 Ti1 66.5(2)
C3 C4 C5 C1 2.1(4)
C5 C1 C2 Ti1 65.4(2)
C5 C1 C2 C3 1.4(4)
Br1B Ti1B O1B C6B -87.7(8)
Br2B Ti1B O1B C6B 168.0(8)
Ti1B O1B C6B C7B -164.5(8)
Ti1B O1B C6B C8B -44.2(9)
Ti1B O1B C6B C9B 76.1(9)
Ti1B C1B C2B C3B -64.2(2)
Ti1B C1B C5B C4B 64.8(2)
Ti1B C2B C3B C4B -63.0(2)
Ti1B C3B C4B C5B -64.6(2)
Ti1B C4B C5B C1B -64.1(2)
C1B Ti1B O1B C6B 13.8(8)
C1B C2B C3B Ti1B 62.4(2)
C1B C2B C3B C4B -0.6(3)
C2B Ti1B O1B C6B 5.2(9)
C2B C1B C5B Ti1B -66.9(2)
C2B C1B C5B C4B -2.1(3)
C2B C3B C4B Ti1B 63.8(2)
C2B C3B C4B C5B -0.7(3)
C3B Ti1B O1B C6B 57.4(9)
C3B C4B C5B Ti1B 65.8(2)
C3B C4B C5B C1B 1.8(3)
C4B Ti1B O1B C6B 73.1(8)
C5B Ti1B O1B C6B 47.7(8)
C5B C1B C2B Ti1B 65.9(2)
C5B C1B C2B C3B 1.7(3)

loop_
_exptl_oxdiff_crystal_face_indexfrac_h
_exptl_oxdiff_crystal_face_indexfrac_k
_exptl_oxdiff_crystal_face_indexfrac_l
_exptl_oxdiff_crystal_face_x
_exptl_oxdiff_crystal_face_y
_exptl_oxdiff_crystal_face_z
7.9984 0.9994 -1.9960 -0.8213 0.4688 -0.1900
2.0019 -3.0004 5.9960 -0.3947 0.2721 0.8204
-2.0019 3.0004 -5.9960 0.3947 -0.2721 -0.8204
-7.9991 0.0007 -0.0025 0.8796 -0.5165 -0.0771
0.0040 10.0018 0.0061 -0.4777 -0.7674 -0.3097
-0.0040 -10.0018 -0.0061 0.4777 0.7674 0.3097
